data_7242630
loop_
_publ_author_name
'Wang, Xiuli'
'Li, Lei'
'Wang, Xiang'
'Zhang, Yuqing'

_publ_section_title
;
 Various amide-derived ligands induced five octamolybdate-based
 metal--organic complexes: synthesis, structure, electrochemical sensing
 and photocatalytic properties
;
_journal_issue 30
_journal_name_full CrystEngComm
_journal_page_first 5176
_journal_page_last 5183
_journal_paper_doi 10.1039/D1CE00266J
_journal_volume 23
_journal_year 2021
_chemical_formula_moiety 'Mo4 O13, C21 H19 N6 Ni O5'
_chemical_formula_sum 'C21 H19 Mo4 N6 Ni O18'
_chemical_formula_weight 1085.89
_space_group_crystal_system monoclinic
_space_group_IT_number 14
_space_group_name_Hall '-P 2yn'
_space_group_name_H-M_alt 'P 1 21/n 1'
_atom_sites_solution_hydrogens mixed
_audit_creation_date 2020-11-21
_audit_creation_method
;
Olex2 1.3-alpha
(compiled 2020.10.11 svn.r5b043f8a for OlexSys, GUI svn.r6175)
;
_audit_update_record
;
2021-01-11 deposited with the CCDC.	2021-03-11 downloaded from the CCDC.
;
_cell_angle_alpha 90
_cell_angle_beta 111.4020(10)
_cell_angle_gamma 90
_cell_formula_units_Z 4
_cell_length_a 15.9580(9)
_cell_length_b 16.5096(9)
_cell_length_c 16.5324(10)
_cell_measurement_reflns_used 2039
_cell_measurement_temperature 296.15
_cell_measurement_theta_max 20.11
_cell_measurement_theta_min 2.47
_cell_volume 4055.3(4)
_computing_cell_refinement 'SAINT V8.18C (?, 2016)'
_computing_data_reduction 'SAINT V8.18C (?, 2016)'
_computing_molecular_graphics 'Olex2 1.3-alpha (Dolomanov et al., 2009)'
_computing_publication_material 'Olex2 1.3-alpha (Dolomanov et al., 2009)'
_computing_structure_refinement 'SHELXL 2018/3 (Sheldrick, 2015)'
_computing_structure_solution 'SHELXT 2018/2 (Sheldrick, 2018)'
_diffrn_ambient_temperature 296.15
_diffrn_measured_fraction_theta_full 0.996
_diffrn_measured_fraction_theta_max 0.996
_diffrn_measurement_device_type 'Bruker APEX-II CCD'
_diffrn_measurement_method '\f and \w scans'
_diffrn_radiation_type MoK\a
_diffrn_radiation_wavelength 0.71073
_diffrn_reflns_av_R_equivalents 0.0753
_diffrn_reflns_av_unetI/netI 0.0825
_diffrn_reflns_Laue_measured_fraction_full 0.996
_diffrn_reflns_Laue_measured_fraction_max 0.996
_diffrn_reflns_limit_h_max 19
_diffrn_reflns_limit_h_min -19
_diffrn_reflns_limit_k_max 19
_diffrn_reflns_limit_k_min -15
_diffrn_reflns_limit_l_max 18
_diffrn_reflns_limit_l_min -19
_diffrn_reflns_number 23118
_diffrn_reflns_point_group_measured_fraction_full 0.996
_diffrn_reflns_point_group_measured_fraction_max 0.996
_diffrn_reflns_theta_full 25.118
_diffrn_reflns_theta_max 25.118
_diffrn_reflns_theta_min 1.518
_diffrn_source_current 30.0
_diffrn_source_power 1.2
_diffrn_source_voltage 40.0
_diffrn_standards_number 0
_exptl_absorpt_coefficient_mu 1.729
_exptl_absorpt_correction_type none
_exptl_crystal_density_diffrn 1.779
_exptl_crystal_description block
_exptl_crystal_F_000 2108
_refine_diff_density_max 5.133
_refine_diff_density_min -0.710
_refine_diff_density_rms 0.282
_refine_ls_extinction_method none
_refine_ls_goodness_of_fit_ref 1.064
_refine_ls_hydrogen_treatment constr
_refine_ls_matrix_type full
_refine_ls_number_parameters 453
_refine_ls_number_reflns 7201
_refine_ls_number_restraints 0
_refine_ls_restrained_S_all 1.064
_refine_ls_R_factor_all 0.1286
_refine_ls_R_factor_gt 0.0852
_refine_ls_shift/su_max 0.001
_refine_ls_shift/su_mean 0.000
_refine_ls_structure_factor_coef Fsqd
_refine_ls_weighting_details 'w=1/[\s^2^(Fo^2^)+(0.1897P)^2^+23.3243P] where P=(Fo^2^+2Fc^2^)/3'
_refine_ls_weighting_scheme calc
_refine_ls_wR_factor_gt 0.2731
_refine_ls_wR_factor_ref 0.3097
_reflns_Friedel_coverage 0.000
_reflns_number_gt 4472
_reflns_number_total 7201
_reflns_threshold_expression 'I > 2\s(I)'
_cod_data_source_file d1ce00266j2.cif
_cod_data_source_block 2
_cod_depositor_comments 'Adding full bibliography for 7242626--7242630.cif.'
_cod_database_code 7242630
_shelx_shelxl_version_number 2018/3
_shelx_space_group_comment
;
The symmetry employed for this shelxl refinement is uniquely defined
by the following loop, which should always be used as a source of
symmetry information in preference to the above space-group names.
They are only intended as comments.
;
_olex2_refinement_description
;
1. Fixed Uiso
 At 1.2 times of:
  All C(H) groups, All N(H) groups
 At 1.5 times of:
  All O(H,H) groups
2.a Rotating group:
 O1W(H1WA,H1WB), O2W(H2WA,H2WB)
2.b Aromatic/amide H refined with riding coordinates:
 N1(H1), N4(H4), N5(H5), C5(H5A), C7(H7), C8(H8), C9(H9), C11(H11), C12(H12),
 C13(H13), C14(H14), C16(H16), C17(H17), C20(H20), C21(H21)
;
_smtbx_masks_void_probe_radius 1.2
_smtbx_masks_void_truncation_radius 1.2
_olex2_submission_special_instructions 'No special instructions were received'

loop_
_space_group_symop_operation_xyz
'x, y, z'
'-x+1/2, y+1/2, -z+1/2'
'-x, -y, -z'
'x-1/2, -y-1/2, z-1/2'

loop_
_atom_site_label
_atom_site_type_symbol
_atom_site_fract_x
_atom_site_fract_y
_atom_site_fract_z
_atom_site_U_iso_or_equiv
_atom_site_adp_type
_atom_site_occupancy
_atom_site_site_symmetry_order
_atom_site_calc_flag
_atom_site_refinement_flags_posn
_atom_site_refinement_flags_adp
_atom_site_refinement_flags_occupancy
_atom_site_disorder_assembly
_atom_site_disorder_group
Mo1 Mo 0.61495(8) 1.03085(7) 0.04149(8) 0.0320(4) Uani 1 1 d . . . . .
Mo2 Mo 0.42709(9) 0.94925(8) 0.17907(8) 0.0378(4) Uani 1 1 d . . . . .
Mo3 Mo 0.56748(9) 0.85958(8) 0.10318(9) 0.0396(4) Uani 1 1 d . . . . .
Mo4 Mo 0.48107(10) 1.12305(8) 0.11652(9) 0.0403(4) Uani 1 1 d . . . . .
Ni1 Ni 0.33979(14) 0.62623(12) 0.13819(14) 0.0432(5) Uani 1 1 d . . . . .
O1 O 0.5158(6) 0.9904(5) 0.0877(6) 0.030(2) Uani 1 1 d . . . . .
O2 O 0.6181(6) 0.9136(6) 0.0220(6) 0.036(2) Uani 1 1 d . . . . .
O3 O 0.5475(7) 1.1309(6) 0.0352(7) 0.039(2) Uani 1 1 d . . . . .
O4 O 0.3681(7) 0.5622(6) 0.2560(7) 0.044(3) Uani 1 1 d . . . . .
O5 O 0.4702(7) 0.8506(6) 0.1426(7) 0.040(2) Uani 1 1 d . . . . .
O6 O 0.6569(7) 1.0590(6) -0.0391(7) 0.041(2) Uani 1 1 d . . . . .
O1W O 0.4562(6) 0.6923(6) 0.1891(7) 0.042(2) Uani 1 1 d . . . . .
H1WA H 0.466281 0.702457 0.242229 0.063 Uiso 1 1 d R U . . .
H1WB H 0.448448 0.738612 0.164858 0.063 Uiso 1 1 d R U . . .
O7 O 0.3988(7) 1.0598(6) 0.1514(7) 0.044(3) Uani 1 1 d . . . . .
O8 O 0.7040(8) 1.0415(7) 0.1363(7) 0.055(3) Uani 1 1 d . . . . .
N1 N 0.6159(8) -0.0157(7) 0.4597(8) 0.040(3) Uani 1 1 d . . . . .
H1 H 0.586736 -0.030959 0.407131 0.048 Uiso 1 1 calc R U . . .
O9 O 0.7301(8) -0.0494(7) 0.5848(8) 0.056(3) Uani 1 1 d . . . . .
O10 O 0.3414(8) 0.9168(8) 0.2074(8) 0.057(3) Uani 1 1 d . . . . .
O11 O 0.6562(8) 0.8771(8) 0.1975(7) 0.057(3) Uani 1 1 d . . . . .
O12 O 0.4324(9) 1.2157(7) 0.1029(8) 0.060(3) Uani 1 1 d . . . . .
O13 O 0.5167(8) 0.9609(7) 0.2752(8) 0.058(3) Uani 1 1 d . . . . .
O14 O 0.4994(8) 0.2766(7) 0.6417(8) 0.060(3) Uani 1 1 d . . . . .
O15 O 0.5707(9) 1.1296(8) 0.2100(8) 0.064(3) Uani 1 1 d . . . . .
N2 N 0.2742(8) 0.6973(8) 0.1976(10) 0.049(4) Uani 1 1 d . . . . .
O16 O 0.5781(9) 0.7596(7) 0.0777(9) 0.063(3) Uani 1 1 d . . . . .
N3 N 0.7821(9) -0.1743(8) 0.5169(9) 0.047(3) Uani 1 1 d . . . . .
C1 C 0.5241(9) 0.2033(8) 0.5315(9) 0.032(3) Uani 1 1 d . . . . .
N4 N 0.3355(9) 0.5575(7) 0.3785(9) 0.045(3) Uani 1 1 d . . . . .
H4 H 0.309051 0.584931 0.406435 0.054 Uiso 1 1 calc R U . . .
O2W O 0.4171(10) 0.5449(8) 0.1018(10) 0.082(4) Uani 1 1 d . . . . .
H2WA H 0.440418 0.499035 0.127796 0.124 Uiso 1 1 d R U . . .
H2WB H 0.434424 0.547340 0.056799 0.124 Uiso 1 1 d R U . . .
C2 C 0.7067(10) -0.1345(8) 0.4656(10) 0.037(3) Uani 1 1 d . . . . .
N5 N 0.7281(10) -0.2312(8) 0.3873(9) 0.055(4) Uani 1 1 d . . . . .
H5 H 0.722795 -0.263912 0.345205 0.066 Uiso 1 1 calc R U . . .
C3 C 0.3755(9) 0.4878(8) 0.4195(9) 0.033(3) Uani 1 1 d . . . . .
C4 C 0.4523(9) 0.3447(9) 0.5101(9) 0.034(3) Uani 1 1 d . . . . .
C5 C 0.4951(10) 0.1774(9) 0.4462(10) 0.041(4) Uani 1 1 d . . . . .
H5A H 0.454313 0.208800 0.402917 0.049 Uiso 1 1 calc R U . . .
C6 C 0.3302(10) 0.5906(9) 0.3031(11) 0.040(3) Uani 1 1 d . . . . .
N6 N 0.1987(9) 0.7754(8) 0.2529(11) 0.057(4) Uani 1 1 d . . . . .
C7 C 0.5839(10) 0.1515(9) 0.5949(11) 0.043(4) Uani 1 1 d . . . . .
H7 H 0.602941 0.166415 0.653111 0.052 Uiso 1 1 calc R U . . .
C8 C 0.3936(10) 0.3930(9) 0.5365(10) 0.040(4) Uani 1 1 d . . . . .
H8 H 0.380032 0.379223 0.584888 0.048 Uiso 1 1 calc R U . . .
C9 C 0.4368(11) 0.4421(9) 0.3914(11) 0.046(4) Uani 1 1 d . . . . .
H9 H 0.454317 0.458661 0.346187 0.055 Uiso 1 1 calc R U . . .
C10 C 0.4930(9) 0.2756(9) 0.5645(9) 0.034(3) Uani 1 1 d . . . . .
C11 C 0.3574(11) 0.4605(9) 0.4885(12) 0.048(4) Uani 1 1 d . . . . .
H11 H 0.316781 0.490420 0.504774 0.058 Uiso 1 1 calc R U . . .
C12 C 0.5265(12) 0.1043(9) 0.4240(11) 0.047(4) Uani 1 1 d . . . . .
H12 H 0.506121 0.087637 0.366327 0.057 Uiso 1 1 calc R U . . .
C13 C 0.4690(12) 0.3677(10) 0.4402(11) 0.052(4) Uani 1 1 d . . . . .
H13 H 0.504015 0.333393 0.420904 0.063 Uiso 1 1 calc R U . . .
C14 C 0.2268(12) 0.7636(9) 0.1872(11) 0.050(4) Uani 1 1 d . . . . .
H14 H 0.214172 0.798279 0.139917 0.061 Uiso 1 1 calc R U . . .
C15 C 0.6837(11) -0.0631(9) 0.5072(10) 0.042(4) Uani 1 1 d . . . . .
C16 C 0.6152(11) 0.0788(10) 0.5729(10) 0.047(4) Uani 1 1 d . . . . .
H16 H 0.654298 0.045726 0.615604 0.056 Uiso 1 1 calc R U . . .
C17 C 0.6722(11) -0.1678(10) 0.3833(11) 0.051(4) Uani 1 1 d . . . . .
H17 H 0.622369 -0.150871 0.336226 0.061 Uiso 1 1 calc R U . . .
C18 C 0.5868(10) 0.0575(9) 0.4866(11) 0.042(4) Uani 1 1 d . . . . .
C19 C 0.2793(10) 0.6657(10) 0.2746(11) 0.047(4) Uani 1 1 d . . . . .
C20 C 0.7932(11) -0.2351(9) 0.4670(11) 0.049(4) Uani 1 1 d . . . . .
H20 H 0.838677 -0.273716 0.484861 0.058 Uiso 1 1 calc R U . . .
C21 C 0.2321(12) 0.7163(10) 0.3102(13) 0.058(5) Uani 1 1 d . . . . .
H21 H 0.225292 0.710087 0.363415 0.070 Uiso 1 1 calc R U . . .

loop_
_atom_site_aniso_label
_atom_site_aniso_U_11
_atom_site_aniso_U_22
_atom_site_aniso_U_33
_atom_site_aniso_U_23
_atom_site_aniso_U_13
_atom_site_aniso_U_12
Mo1 0.0298(6) 0.0361(7) 0.0269(7) 0.0009(5) 0.0066(5) -0.0056(5)
Mo2 0.0425(8) 0.0420(8) 0.0285(8) 0.0060(5) 0.0126(6) 0.0007(6)
Mo3 0.0464(8) 0.0388(8) 0.0354(8) 0.0127(6) 0.0171(6) 0.0069(6)
Mo4 0.0516(8) 0.0369(8) 0.0352(8) -0.0050(5) 0.0193(7) -0.0032(6)
Ni1 0.0464(12) 0.0376(11) 0.0364(12) 0.0007(8) 0.0042(9) -0.0079(9)
O1 0.029(5) 0.034(5) 0.027(5) 0.002(4) 0.008(4) 0.001(4)
O2 0.038(5) 0.033(5) 0.039(6) 0.002(4) 0.016(5) 0.002(4)
O3 0.050(6) 0.031(5) 0.037(6) -0.002(4) 0.018(5) -0.006(4)
O4 0.054(6) 0.033(6) 0.035(6) 0.007(4) 0.004(5) -0.003(5)
O5 0.057(6) 0.026(5) 0.043(7) 0.003(4) 0.024(5) 0.000(5)
O6 0.040(6) 0.046(6) 0.035(6) 0.002(5) 0.013(5) -0.008(5)
O1W 0.037(5) 0.049(6) 0.036(6) 0.004(5) 0.010(5) -0.005(5)
O7 0.051(6) 0.044(6) 0.035(6) -0.001(5) 0.014(5) 0.008(5)
O8 0.052(7) 0.075(8) 0.029(6) 0.002(5) 0.003(5) -0.020(6)
N1 0.041(7) 0.040(7) 0.027(7) 0.001(5) -0.002(6) 0.013(6)
O9 0.058(7) 0.051(7) 0.043(8) -0.002(5) -0.001(6) 0.018(6)
O10 0.058(7) 0.070(8) 0.049(8) 0.018(6) 0.027(6) -0.002(6)
O11 0.053(7) 0.084(9) 0.033(7) 0.014(6) 0.013(6) 0.004(6)
O12 0.096(9) 0.044(7) 0.051(8) -0.011(5) 0.038(7) -0.002(6)
O13 0.058(7) 0.070(8) 0.036(7) -0.001(5) 0.007(6) 0.005(6)
O14 0.077(9) 0.057(8) 0.041(8) -0.004(5) 0.018(6) 0.012(6)
O15 0.064(8) 0.077(9) 0.049(8) -0.021(6) 0.020(6) -0.017(7)
N2 0.038(7) 0.034(7) 0.071(10) 0.019(7) 0.014(7) 0.001(6)
O16 0.076(8) 0.052(7) 0.068(9) 0.022(6) 0.037(7) 0.014(6)
N3 0.060(8) 0.041(7) 0.037(8) 0.000(6) 0.013(7) 0.004(6)
C1 0.028(7) 0.028(7) 0.031(8) 0.001(6) 0.002(6) -0.001(6)
N4 0.052(8) 0.037(7) 0.050(9) 0.003(6) 0.024(7) 0.005(6)
O2W 0.093(11) 0.069(10) 0.086(12) -0.015(8) 0.033(10) 0.008(8)
C2 0.037(8) 0.028(7) 0.041(9) -0.002(6) 0.009(7) 0.003(6)
N5 0.070(10) 0.051(9) 0.038(9) -0.019(6) 0.011(7) 0.001(7)
C3 0.028(7) 0.035(8) 0.036(9) -0.006(6) 0.012(6) -0.004(6)
C4 0.034(7) 0.035(8) 0.027(8) 0.000(6) 0.004(6) -0.007(6)
C5 0.047(9) 0.036(8) 0.032(9) 0.009(6) 0.004(7) 0.013(7)
C6 0.037(8) 0.035(8) 0.045(10) -0.008(7) 0.013(7) -0.006(7)
N6 0.048(8) 0.045(8) 0.073(12) 0.017(7) 0.017(8) 0.010(7)
C7 0.047(9) 0.040(9) 0.035(9) 0.004(7) 0.006(7) 0.006(7)
C8 0.050(9) 0.030(8) 0.041(9) -0.001(6) 0.018(7) 0.004(7)
C9 0.048(9) 0.047(9) 0.043(10) 0.003(7) 0.017(8) 0.001(7)
C10 0.037(8) 0.037(8) 0.025(8) 0.007(6) 0.006(6) 0.000(6)
C11 0.040(9) 0.042(9) 0.060(12) 0.010(8) 0.015(8) 0.005(7)
C12 0.066(11) 0.033(8) 0.035(9) 0.003(7) 0.008(8) 0.009(8)
C13 0.068(11) 0.042(9) 0.040(10) -0.004(7) 0.012(9) 0.023(8)
C14 0.072(12) 0.036(9) 0.032(9) 0.009(7) 0.006(9) -0.008(8)
C15 0.050(9) 0.041(9) 0.030(9) -0.004(6) 0.007(7) 0.005(7)
C16 0.050(9) 0.051(10) 0.027(9) 0.002(7) 0.001(7) 0.011(8)
C17 0.051(10) 0.050(10) 0.043(10) -0.005(7) 0.005(8) 0.020(8)
C18 0.041(8) 0.035(8) 0.045(10) -0.007(7) 0.009(7) -0.005(7)
C19 0.034(8) 0.051(10) 0.056(11) 0.011(8) 0.016(8) 0.000(7)
C20 0.048(9) 0.035(9) 0.050(11) -0.005(7) 0.002(8) 0.006(7)
C21 0.074(12) 0.039(10) 0.068(13) -0.005(9) 0.033(11) 0.005(9)

loop_
_atom_type_symbol
_atom_type_description
_atom_type_scat_dispersion_real
_atom_type_scat_dispersion_imag
_atom_type_scat_source
C C 0.0033 0.0016 'International Tables Vol C Tables 4.2.6.8 and 6.1.1.4'
H H 0.0000 0.0000 'International Tables Vol C Tables 4.2.6.8 and 6.1.1.4'
Mo Mo -1.6832 0.6857 'International Tables Vol C Tables 4.2.6.8 and 6.1.1.4'
N N 0.0061 0.0033 'International Tables Vol C Tables 4.2.6.8 and 6.1.1.4'
Ni Ni 0.3393 1.1124 'International Tables Vol C Tables 4.2.6.8 and 6.1.1.4'
O O 0.0106 0.0060 'International Tables Vol C Tables 4.2.6.8 and 6.1.1.4'

loop_
_geom_angle_atom_site_label_1
_geom_angle_atom_site_label_2
_geom_angle_atom_site_label_3
_geom_angle
_geom_angle_site_symmetry_1
_geom_angle_site_symmetry_3
_geom_angle_publ_flag
O1 Mo1 O1 75.7(4) . 3_675 ?
O2 Mo1 O1 77.1(4) . 3_675 ?
O2 Mo1 O1 79.3(4) . . ?
O3 Mo1 O1 79.3(4) . . ?
O3 Mo1 O1 78.1(4) . 3_675 ?
O3 Mo1 O2 150.5(4) . . ?
O6 Mo1 O1 79.2(4) . 3_675 ?
O6 Mo1 O1 154.8(4) . . ?
O6 Mo1 O2 95.5(4) . . ?
O6 Mo1 O3 95.2(4) . . ?
O8 Mo1 O1 176.1(4) . 3_675 ?
O8 Mo1 O1 100.6(5) . . ?
O8 Mo1 O2 101.0(5) . . ?
O8 Mo1 O3 102.7(5) . . ?
O8 Mo1 O6 104.5(5) . . ?
O5 Mo2 O1 72.5(4) . . ?
O5 Mo2 O6 76.9(4) . 3_675 ?
O6 Mo2 O1 69.3(3) 3_675 . ?
O7 Mo2 O1 74.4(4) . . ?
O7 Mo2 O5 144.2(4) . . ?
O7 Mo2 O6 78.9(4) . 3_675 ?
O10 Mo2 O1 160.9(5) . . ?
O10 Mo2 O5 103.6(5) . . ?
O10 Mo2 O6 91.6(5) . 3_675 ?
O10 Mo2 O7 103.1(5) . . ?
O10 Mo2 O13 105.3(6) . . ?
O13 Mo2 O1 93.7(5) . . ?
O13 Mo2 O5 96.4(5) . . ?
O13 Mo2 O6 162.9(5) . 3_675 ?
O13 Mo2 O7 99.2(5) . . ?
O1 Mo3 O3 73.0(3) . 3_675 ?
O2 Mo3 O1 73.9(3) . . ?
O2 Mo3 O3 71.5(4) . 3_675 ?
O5 Mo3 O1 78.8(4) . . ?
O5 Mo3 O2 147.4(4) . . ?
O5 Mo3 O3 83.9(4) . 3_675 ?
O11 Mo3 O1 95.0(5) . . ?
O11 Mo3 O2 97.7(5) . . ?
O11 Mo3 O3 165.5(5) . 3_675 ?
O11 Mo3 O5 102.1(5) . . ?
O11 Mo3 O16 105.2(6) . . ?
O16 Mo3 O1 159.5(5) . . ?
O16 Mo3 O2 99.3(5) . . ?
O16 Mo3 O3 86.4(5) . 3_675 ?
O16 Mo3 O5 100.1(5) . . ?
O2 Mo4 O1 71.7(3) 3_675 . ?
O3 Mo4 O1 72.7(3) . . ?
O3 Mo4 O2 72.1(4) . 3_675 ?
O7 Mo4 O1 78.0(4) . . ?
O7 Mo4 O2 82.0(4) . 3_675 ?
O7 Mo4 O3 145.6(4) . . ?
O12 Mo4 O1 161.1(5) . . ?
O12 Mo4 O2 89.4(5) . 3_675 ?
O12 Mo4 O3 100.5(5) . . ?
O12 Mo4 O7 101.5(5) . . ?
O15 Mo4 O1 93.6(5) . . ?
O15 Mo4 O2 163.8(5) . 3_675 ?
O15 Mo4 O3 97.6(5) . . ?
O15 Mo4 O7 101.8(5) . . ?
O15 Mo4 O12 105.0(6) . . ?
O1W Ni1 O4 91.8(4) . . ?
O1W Ni1 O9 174.0(5) . 4_565 ?
O1W Ni1 O2W 85.3(5) . . ?
O9 Ni1 O4 87.1(4) 4_565 . ?
N2 Ni1 O4 79.6(5) . . ?
N2 Ni1 O1W 92.5(5) . . ?
N2 Ni1 O9 93.2(5) . 4_565 ?
N2 Ni1 O2W 168.9(6) . . ?
N3 Ni1 O4 165.7(5) 4_565 . ?
N3 Ni1 O1W 102.3(5) 4_565 . ?
N3 Ni1 O9 79.2(5) 4_565 4_565 ?
N3 Ni1 N2 97.0(5) 4_565 . ?
N3 Ni1 O2W 94.0(6) 4_565 . ?
O2W Ni1 O4 89.7(6) . . ?
O2W Ni1 O9 88.8(5) . 4_565 ?
Mo1 O1 Mo1 104.3(4) . 3_675 ?
Mo1 O1 Mo2 165.7(5) . . ?
Mo1 O1 Mo2 89.9(3) 3_675 . ?
Mo1 O1 Mo3 93.0(3) . . ?
Mo1 O1 Mo4 92.4(3) . . ?
Mo3 O1 Mo1 97.0(3) . 3_675 ?
Mo3 O1 Mo2 86.4(3) . . ?
Mo3 O1 Mo4 163.2(4) . . ?
Mo4 O1 Mo1 97.1(3) . 3_675 ?
Mo4 O1 Mo2 84.5(3) . . ?
Mo1 O2 Mo3 106.7(4) . . ?
Mo1 O2 Mo4 111.5(4) . 3_675 ?
Mo3 O2 Mo4 104.2(4) . 3_675 ?
Mo1 O3 Mo3 109.0(4) . 3_675 ?
Mo1 O3 Mo4 109.1(5) . . ?
Mo4 O3 Mo3 104.0(4) . 3_675 ?
C6 O4 Ni1 113.6(10) . . ?
Mo3 O5 Mo2 117.9(5) . . ?
Mo1 O6 Mo2 121.5(5) . 3_675 ?
Ni1 O1W H1WA 109.3 . . ?
Ni1 O1W H1WB 109.3 . . ?
H1WA O1W H1WB 104.5 . . ?
Mo2 O7 Mo4 117.8(5) . . ?
C15 N1 H1 116.5 . . ?
C15 N1 C18 126.9(13) . . ?
C18 N1 H1 116.5 . . ?
C15 O9 Ni1 114.7(10) . 4_666 ?
C14 N2 Ni1 142.3(12) . . ?
C14 N2 C19 106.2(15) . . ?
C19 N2 Ni1 111.4(10) . . ?
C2 N3 Ni1 113.8(10) . 4_666 ?
C20 N3 Ni1 141.0(12) . 4_666 ?
C20 N3 C2 105.2(13) . . ?
C5 C1 C7 116.9(13) . . ?
C5 C1 C10 126.7(12) . . ?
C7 C1 C10 116.2(13) . . ?
C3 N4 H4 114.1 . . ?
C6 N4 H4 114.1 . . ?
C6 N4 C3 131.7(14) . . ?
Ni1 O2W H2WA 127.5 . . ?
Ni1 O2W H2WB 128.5 . . ?
H2WA O2W H2WB 104.0 . . ?
N3 C2 C15 114.1(13) . . ?
N3 C2 C17 111.4(13) . . ?
C17 C2 C15 134.3(14) . . ?
C17 N5 H5 125.0 . . ?
C20 N5 H5 125.0 . . ?
C20 N5 C17 109.9(13) . . ?
N4 C3 C9 122.0(14) . . ?
C11 C3 N4 119.5(13) . . ?
C11 C3 C9 118.5(14) . . ?
C8 C4 C10 116.6(13) . . ?
C13 C4 C8 118.2(14) . . ?
C13 C4 C10 125.1(14) . . ?
C1 C5 H5A 119.5 . . ?
C1 C5 C12 120.9(13) . . ?
C12 C5 H5A 119.5 . . ?
O4 C6 N4 123.5(14) . . ?
O4 C6 C19 117.4(15) . . ?
N4 C6 C19 119.1(14) . . ?
C21 N6 C14 108.0(15) . . ?
C1 C7 H7 118.9 . . ?
C16 C7 C1 122.2(15) . . ?
C16 C7 H7 118.9 . . ?
C4 C8 H8 121.1 . . ?
C11 C8 C4 117.8(15) . . ?
C11 C8 H8 121.1 . . ?
C3 C9 H9 123.0 . . ?
C3 C9 C13 114.1(15) . . ?
C13 C9 H9 123.0 . . ?
O14 C10 C1 118.6(13) . . ?
O14 C10 C4 118.4(13) . . ?
C4 C10 C1 122.9(13) . . ?
C3 C11 C8 125.9(15) . . ?
C3 C11 H11 117.1 . . ?
C8 C11 H11 117.1 . . ?
C5 C12 H12 119.8 . . ?
C18 C12 C5 120.5(15) . . ?
C18 C12 H12 119.8 . . ?
C4 C13 C9 125.3(15) . . ?
C4 C13 H13 117.3 . . ?
C9 C13 H13 117.3 . . ?
N2 C14 N6 111.5(14) . . ?
N2 C14 H14 124.2 . . ?
N6 C14 H14 124.2 . . ?
N1 C15 C2 118.6(14) . . ?
O9 C15 N1 123.3(14) . . ?
O9 C15 C2 118.0(14) . . ?
C7 C16 H16 120.8 . . ?
C18 C16 C7 118.4(14) . . ?
C18 C16 H16 120.8 . . ?
C2 C17 H17 128.1 . . ?
N5 C17 C2 103.9(13) . . ?
N5 C17 H17 128.1 . . ?
C12 C18 N1 117.6(14) . . ?
C12 C18 C16 121.0(15) . . ?
C16 C18 N1 121.4(14) . . ?
N2 C19 C6 117.8(15) . . ?
N2 C19 C21 108.1(15) . . ?
C21 C19 C6 134.1(16) . . ?
N3 C20 H20 125.2 . . ?
N5 C20 N3 109.6(14) . . ?
N5 C20 H20 125.2 . . ?
N6 C21 C19 106.1(17) . . ?
N6 C21 H21 127.0 . . ?
C19 C21 H21 127.0 . . ?

loop_
_geom_bond_atom_site_label_1
_geom_bond_atom_site_label_2
_geom_bond_distance
_geom_bond_site_symmetry_2
_geom_bond_publ_flag
Mo1 O1 2.102(9) . ?
Mo1 O1 2.405(9) 3_675 ?
Mo1 O2 1.966(9) . ?
Mo1 O3 1.953(10) . ?
Mo1 O6 1.758(10) . ?
Mo1 O8 1.698(11) . ?
Mo2 O1 2.511(9) . ?
Mo2 O5 1.947(10) . ?
Mo2 O6 2.215(10) 3_675 ?
Mo2 O7 1.896(10) . ?
Mo2 O10 1.687(11) . ?
Mo2 O13 1.717(12) . ?
Mo3 O1 2.292(9) . ?
Mo3 O2 2.010(9) . ?
Mo3 O3 2.359(10) 3_675 ?
Mo3 O5 1.896(10) . ?
Mo3 O11 1.705(12) . ?
Mo3 O16 1.727(12) . ?
Mo4 O1 2.350(9) . ?
Mo4 O2 2.338(10) 3_675 ?
Mo4 O3 1.997(10) . ?
Mo4 O7 1.923(11) . ?
Mo4 O12 1.693(12) . ?
Mo4 O15 1.682(13) . ?
Ni1 O4 2.115(10) . ?
Ni1 O1W 2.051(10) . ?
Ni1 O9 2.080(11) 4_565 ?
Ni1 N2 2.046(15) . ?
Ni1 N3 2.038(13) 4_565 ?
Ni1 O2W 2.056(14) . ?
O4 C6 1.239(18) . ?
O1W H1WA 0.8499 . ?
O1W H1WB 0.8504 . ?
N1 H1 0.8600 . ?
N1 C15 1.334(19) . ?
N1 C18 1.423(19) . ?
O9 C15 1.245(18) . ?
O14 C10 1.243(18) . ?
N2 C14 1.31(2) . ?
N2 C19 1.35(2) . ?
N3 C2 1.362(19) . ?
N3 C20 1.35(2) . ?
C1 C5 1.38(2) . ?
C1 C7 1.419(19) . ?
C1 C10 1.47(2) . ?
N4 H4 0.8600 . ?
N4 C3 1.369(18) . ?
N4 C6 1.34(2) . ?
O2W H2WA 0.8834 . ?
O2W H2WB 0.8844 . ?
C2 C15 1.48(2) . ?
C2 C17 1.38(2) . ?
N5 H5 0.8600 . ?
N5 C17 1.36(2) . ?
N5 C20 1.35(2) . ?
C3 C9 1.44(2) . ?
C3 C11 1.35(2) . ?
C4 C8 1.41(2) . ?
C4 C10 1.452(19) . ?
C4 C13 1.33(2) . ?
C5 H5A 0.9300 . ?
C5 C12 1.41(2) . ?
C6 C19 1.46(2) . ?
N6 C14 1.33(2) . ?
N6 C21 1.33(2) . ?
C7 H7 0.9300 . ?
C7 C16 1.40(2) . ?
C8 H8 0.9300 . ?
C8 C11 1.37(2) . ?
C9 H9 0.9300 . ?
C9 C13 1.46(2) . ?
C11 H11 0.9300 . ?
C12 H12 0.9300 . ?
C12 C18 1.37(2) . ?
C13 H13 0.9300 . ?
C14 H14 0.9300 . ?
C16 H16 0.9300 . ?
C16 C18 1.38(2) . ?
C17 H17 0.9300 . ?
C19 C21 1.39(2) . ?
C20 H20 0.9300 . ?
C21 H21 0.9300 . ?

loop_
_geom_torsion_atom_site_label_1
_geom_torsion_atom_site_label_2
_geom_torsion_atom_site_label_3
_geom_torsion_atom_site_label_4
_geom_torsion
_geom_torsion_site_symmetry_1
_geom_torsion_site_symmetry_2
_geom_torsion_site_symmetry_3
_geom_torsion_site_symmetry_4
_geom_torsion_publ_flag
Ni1 O4 C6 N4 176.9(12) . . . . ?
Ni1 O4 C6 C19 -4.9(16) . . . . ?
Ni1 O9 C15 N1 -173.5(12) 4_666 . . . ?
Ni1 O9 C15 C2 4.9(19) 4_666 . . . ?
Ni1 N2 C14 N6 177.0(13) . . . . ?
Ni1 N2 C19 C6 1.5(18) . . . . ?
Ni1 N2 C19 C21 -179.0(11) . . . . ?
Ni1 N3 C2 C15 1.8(17) 4_666 . . . ?
Ni1 N3 C2 C17 177.9(11) 4_666 . . . ?
Ni1 N3 C20 N5 -178.4(13) 4_666 . . . ?
O1 Mo1 O6 Mo2 -2.9(14) . . . 3_675 ?
O1 Mo1 O6 Mo2 -2.1(5) 3_675 . . 3_675 ?
O1 Mo2 O7 Mo4 -20.5(5) . . . . ?
O1 Mo3 O5 Mo2 -19.8(5) . . . . ?
O2 Mo1 O6 Mo2 73.6(6) . . . 3_675 ?
O2 Mo3 O5 Mo2 -53.2(11) . . . . ?
O3 Mo1 O6 Mo2 -78.9(6) . . . 3_675 ?
O3 Mo3 O5 Mo2 -93.7(6) 3_675 . . . ?
O4 C6 C19 N2 2(2) . . . . ?
O4 C6 C19 C21 -176.9(17) . . . . ?
O5 Mo2 O7 Mo4 -43.8(11) . . . . ?
O6 Mo2 O7 Mo4 -91.9(6) 3_675 . . . ?
O8 Mo1 O6 Mo2 176.5(6) . . . 3_675 ?
O10 Mo2 O7 Mo4 179.0(6) . . . . ?
O11 Mo3 O5 Mo2 72.9(7) . . . . ?
O13 Mo2 O7 Mo4 70.9(7) . . . . ?
N2 C19 C21 N6 1(2) . . . . ?
O16 Mo3 O5 Mo2 -179.0(6) . . . . ?
N3 C2 C15 N1 173.9(14) . . . . ?
N3 C2 C15 O9 -5(2) . . . . ?
N3 C2 C17 N5 1.7(19) . . . . ?
C1 C5 C12 C18 0(2) . . . . ?
C1 C7 C16 C18 0(2) . . . . ?
N4 C3 C9 C13 -177.1(14) . . . . ?
N4 C3 C11 C8 -178.7(15) . . . . ?
N4 C6 C19 N2 -179.3(14) . . . . ?
N4 C6 C19 C21 1(3) . . . . ?
C2 N3 C20 N5 1.5(18) . . . . ?
C3 N4 C6 O4 -4(3) . . . . ?
C3 N4 C6 C19 177.9(15) . . . . ?
C3 C9 C13 C4 -6(3) . . . . ?
C4 C8 C11 C3 -3(3) . . . . ?
C5 C1 C7 C16 2(2) . . . . ?
C5 C1 C10 O14 154.9(15) . . . . ?
C5 C1 C10 C4 -23(2) . . . . ?
C5 C12 C18 N1 -179.9(15) . . . . ?
C5 C12 C18 C16 3(3) . . . . ?
C6 N4 C3 C9 12(3) . . . . ?
C6 N4 C3 C11 -168.2(16) . . . . ?
C6 C19 C21 N6 -179.2(17) . . . . ?
C7 C1 C5 C12 -2(2) . . . . ?
C7 C1 C10 O14 -19(2) . . . . ?
C7 C1 C10 C4 163.1(13) . . . . ?
C7 C16 C18 N1 -179.9(14) . . . . ?
C7 C16 C18 C12 -3(2) . . . . ?
C8 C4 C10 O14 -23(2) . . . . ?
C8 C4 C10 C1 154.7(13) . . . . ?
C8 C4 C13 C9 5(3) . . . . ?
C9 C3 C11 C8 1(3) . . . . ?
C10 C1 C5 C12 -176.1(15) . . . . ?
C10 C1 C7 C16 176.8(14) . . . . ?
C10 C4 C8 C11 177.1(14) . . . . ?
C10 C4 C13 C9 -172.2(15) . . . . ?
C11 C3 C9 C13 3(2) . . . . ?
C13 C4 C8 C11 0(2) . . . . ?
C13 C4 C10 O14 153.8(16) . . . . ?
C13 C4 C10 C1 -28(2) . . . . ?
C14 N2 C19 C6 -179.3(14) . . . . ?
C14 N2 C19 C21 0.2(19) . . . . ?
C14 N6 C21 C19 -2(2) . . . . ?
C15 N1 C18 C12 168.9(16) . . . . ?
C15 N1 C18 C16 -14(2) . . . . ?
C15 C2 C17 N5 176.8(17) . . . . ?
C17 C2 C15 N1 -1(3) . . . . ?
C17 C2 C15 O9 -179.5(18) . . . . ?
C17 N5 C20 N3 0(2) . . . . ?
C18 N1 C15 O9 2(3) . . . . ?
C18 N1 C15 C2 -176.6(14) . . . . ?
C19 N2 C14 N6 -1.7(19) . . . . ?
C20 N3 C2 C15 -178.1(14) . . . . ?
C20 N3 C2 C17 -2.0(19) . . . . ?
C20 N5 C17 C2 -1(2) . . . . ?
C21 N6 C14 N2 3(2) . . . . ?

loop_
_smtbx_masks_void_nr
_smtbx_masks_void_average_x
_smtbx_masks_void_average_y
_smtbx_masks_void_average_z
_smtbx_masks_void_volume
_smtbx_masks_void_count_electrons
_smtbx_masks_void_content
1 0.162 0.232 0.833 98.5 27.2 ?
2 -0.162 0.768 0.167 98.5 27.8 ?
3 0.338 0.732 0.667 98.5 27.8 ?
4 0.662 0.268 0.333 98.5 27.2 ?
